data_4345736
loop_
_publ_author_name
'Biswas, Soumava'
'Chakraborty, Jayita'
'Singh Parmar, Vijay'
'Bera, Siba Prasad'
'Ganguli, Nirmal'
'Konar, Sanjit'

_publ_section_title
;
 Channel-Assisted Proton Conduction Behavior in Hydroxyl-Rich
 Lanthanide-Based Magnetic Metal-Organic Frameworks.
;
_journal_issue 9
_journal_name_full 'Inorganic chemistry'
_journal_page_first 4956
_journal_page_last 4965
_journal_paper_doi 10.1021/acs.inorgchem.6b03147
_journal_volume 56
_journal_year 2017
_chemical_formula_moiety 'C7 H10 Gd O11, 3(H2 O)'
_chemical_formula_sum 'C7 H16 Gd O14'
_chemical_formula_weight 481.45
_chemical_name_systematic
; 
 ? 
;
_space_group_IT_number 2
_symmetry_cell_setting triclinic
_symmetry_space_group_name_Hall '-P 1'
_symmetry_space_group_name_H-M 'P -1'
_atom_sites_solution_hydrogens geom
_atom_sites_solution_primary direct
_atom_sites_solution_secondary difmap
_audit_creation_method SHELXL-97
_cell_angle_alpha 101.048(2)
_cell_angle_beta 101.805(2)
_cell_angle_gamma 96.546(2)
_cell_formula_units_Z 2
_cell_length_a 6.1139(4)
_cell_length_b 8.7718(5)
_cell_length_c 13.1543(8)
_cell_measurement_reflns_used 1783
_cell_measurement_temperature 120(2)
_cell_measurement_theta_max 26.33
_cell_measurement_theta_min 3.18
_cell_volume 669.07(7)
_computing_cell_refinement 'Bruker SAINT'
_computing_data_collection 'Bruker APEX2'
_computing_data_reduction 'Bruker SAINT'
_computing_molecular_graphics 'Bruker SHELXTL'
_computing_publication_material 'Bruker SHELXTL'
_computing_structure_refinement 'SHELXL-2014 (Sheldrick 2014)'
_computing_structure_solution 'SHELXS-97 (Sheldrick 2008)'
_diffrn_ambient_temperature 120(2)
_diffrn_measured_fraction_theta_full 0.989
_diffrn_measured_fraction_theta_max 0.989
_diffrn_measurement_device_type 'Bruker APEX-II CCD'
_diffrn_measurement_method '\f and \w scans'
_diffrn_radiation_monochromator graphite
_diffrn_radiation_source 'fine-focus sealed tube'
_diffrn_radiation_type MoK\a
_diffrn_radiation_wavelength 0.71073
_diffrn_reflns_av_R_equivalents 0.0000
_diffrn_reflns_av_sigmaI/netI 0.0302
_diffrn_reflns_limit_h_max 7
_diffrn_reflns_limit_h_min -7
_diffrn_reflns_limit_k_max 10
_diffrn_reflns_limit_k_min -10
_diffrn_reflns_limit_l_max 16
_diffrn_reflns_limit_l_min 0
_diffrn_reflns_number 2744
_diffrn_reflns_theta_full 26.38
_diffrn_reflns_theta_max 26.38
_diffrn_reflns_theta_min 2.40
_exptl_absorpt_coefficient_mu 5.035
_exptl_absorpt_correction_T_max 0.257
_exptl_absorpt_correction_T_min 0.139
_exptl_absorpt_correction_type multi-scan
_exptl_absorpt_process_details SADABS
_exptl_crystal_colour colorless
_exptl_crystal_density_diffrn 2.390
_exptl_crystal_density_method 'not measured'
_exptl_crystal_description plate
_exptl_crystal_F_000 468.0
_exptl_crystal_size_max 0.42
_exptl_crystal_size_mid 0.36
_exptl_crystal_size_min 0.27
_refine_diff_density_max 1.204
_refine_diff_density_min -0.903
_refine_diff_density_rms 0.162
_refine_ls_extinction_method none
_refine_ls_goodness_of_fit_ref 1.078
_refine_ls_hydrogen_treatment mixed
_refine_ls_matrix_type full
_refine_ls_number_parameters 213
_refine_ls_number_reflns 2744
_refine_ls_number_restraints 9
_refine_ls_restrained_S_all 1.082
_refine_ls_R_factor_all 0.0308
_refine_ls_R_factor_gt 0.0255
_refine_ls_shift/su_max 0.000
_refine_ls_shift/su_mean 0.000
_refine_ls_structure_factor_coef Fsqd
_refine_ls_weighting_details 'calc w=1/[\s^2^(Fo^2^)+(0.0250P)^2^+3.0138P] where P=(Fo^2^+2Fc^2^)/3'
_refine_ls_weighting_scheme calc
_refine_ls_wR_factor_gt 0.0552
_refine_ls_wR_factor_ref 0.0599
_reflns_number_gt 2520
_reflns_number_total 2744
_reflns_threshold_expression >2sigma(I)
_cod_data_source_file ic6b03147_si_002.cif
_cod_data_source_block Complex1
_cod_depositor_comments
;
The following automatic conversions were performed:

'_symmetry_cell_setting' value 'Triclinic' changed to 'triclinic'
according to
/home/data/users/saulius/crontab/automatic-downloads/rss-feeds/ACS/lib/dictionaries/cif_core.dic
dictionary named 'cif_core.dic' version 2.4.2 from 2011-04-26.

'_exptl_absorpt_correction_type' value 'Multi-scan' changed to
'multi-scan' according to
/home/data/users/saulius/crontab/automatic-downloads/rss-feeds/ACS/lib/dictionaries/cif_core.dic
dictionary named 'cif_core.dic' version 2.4.2 from 2011-04-26.

Automatic conversion script
Id: cif_fix_values 4973 2017-02-22 13:04:09Z antanas 

 Adding full bibliography for 4345736.cif.
;
_cod_database_code 4345736

loop_
_symmetry_equiv_pos_as_xyz
'x, y, z'
'-x, -y, -z'

loop_
_atom_site_label
_atom_site_type_symbol
_atom_site_fract_x
_atom_site_fract_y
_atom_site_fract_z
_atom_site_U_iso_or_equiv
_atom_site_adp_type
_atom_site_occupancy
_atom_site_symmetry_multiplicity
_atom_site_calc_flag
_atom_site_refinement_flags
Gd1 Gd 0.74716(4) 0.21931(3) 0.724571(17) 0.00839(8) Uani 1 1 d D
O2 O 0.5017(5) -0.1998(4) 0.4515(2) 0.0139(7) Uani 1 1 d .
O9 O 0.0650(5) 0.1066(4) 0.8005(2) 0.0115(7) Uani 1 1 d .
O5 O 0.7669(5) 0.3569(4) 0.9097(2) 0.0124(7) Uani 1 1 d D
H5 H 0.683(7) 0.330(4) 0.951(2) 0.019 Uiso 1 1 d D
O4 O 1.0673(5) 0.4551(4) 0.8137(2) 0.0124(7) Uani 1 1 d D
H4 H 1.173(5) 0.509(3) 0.791(3) 0.019 Uiso 1 1 d D
O006 O 0.6595(5) 0.4792(4) 0.7124(2) 0.0134(7) Uani 1 1 d .
O8 O 0.6302(5) 0.0290(4) 0.8293(2) 0.0113(7) Uani 1 1 d D
H8 H 0.674(5) -0.064(2) 0.825(3) 0.017 Uiso 1 1 d D
O6 O 0.5053(5) 0.2127(4) 1.0103(3) 0.0133(7) Uani 1 1 d .
H6 H 0.4596 0.2464 1.0651 0.020 Uiso 1 1 calc R
O10 O 0.6583(5) 0.7138(4) 0.8154(3) 0.0148(7) Uani 1 1 d .
O7 O 0.3639(5) 0.2007(4) 0.7442(2) 0.0111(7) Uani 1 1 d .
O1W O 0.2172(5) 0.6077(4) 0.6786(3) 0.0214(8) Uani 1 1 d G
H1WA H 0.1508 0.5276 0.6271 0.032 Uiso 1 1 d G
H1WB H 0.3605 0.6023 0.6973 0.032 Uiso 1 1 d G
O3W O 0.8906(6) 0.1321(4) 0.4025(3) 0.0228(8) Uani 1 1 d G
H3WA H 1.0165 0.1049 0.3897 0.034 Uiso 1 1 d G
H3WB H 0.8758 0.2231 0.3871 0.034 Uiso 1 1 d G
O3 O 0.9927(5) 0.2535(4) 0.6107(3) 0.0155(7) Uani 1 1 d .
H3A H 0.9408 0.1871 0.5498 0.023 Uiso 1 1 d R
H3B H 1.1265 0.2368 0.6398 0.023 Uiso 1 1 d R
O1 O 0.6780(5) -0.0414(4) 0.6099(2) 0.0141(7) Uani 1 1 d .
O2W O 0.2458(7) 0.4390(6) 0.4864(3) 0.0359(10) Uani 1 1 d G
H2WA H 0.3772 0.4342 0.5253 0.054 Uiso 1 1 d G
H2WB H 0.2628 0.4614 0.4266 0.054 Uiso 1 1 d G
C7 C 0.4084(7) 0.0083(6) 0.8505(3) 0.0098(9) Uani 1 1 d D
H7 H 0.3355 -0.1037 0.8203 0.012 Uiso 1 1 calc R
C5 C 0.2678(7) 0.1152(5) 0.7940(3) 0.0092(9) Uani 1 1 d .
C6 C 0.4172(7) 0.0479(5) 0.9704(3) 0.0067(9) Uani 1 1 d .
H6A H 0.2624 0.0239 0.9830 0.008 Uiso 1 1 calc R
C4 C 0.8955(7) 0.5079(5) 0.9587(3) 0.0101(9) Uani 1 1 d D
H4A H 0.8006 0.5772 0.9937 0.012 Uiso 1 1 calc R
C1 C 0.5503(8) -0.0714(6) 0.5177(4) 0.0125(10) Uani 1 1 d .
C2 C 0.7436(7) 0.5913(6) 0.7916(4) 0.0119(9) Uani 1 1 d .
C3 C 0.9607(8) 0.5717(6) 0.8674(4) 0.0128(10) Uani 1 1 d D
H3 H 1.0660 0.6740 0.8947 0.015 Uiso 1 1 calc R

loop_
_atom_site_aniso_label
_atom_site_aniso_U_11
_atom_site_aniso_U_22
_atom_site_aniso_U_33
_atom_site_aniso_U_23
_atom_site_aniso_U_13
_atom_site_aniso_U_12
Gd1 0.00529(11) 0.00966(13) 0.01071(12) 0.00239(8) 0.00210(8) 0.00256(8)
O2 0.0136(16) 0.0138(18) 0.0147(16) 0.0021(14) 0.0032(13) 0.0054(14)
O9 0.0055(14) 0.0157(18) 0.0152(16) 0.0052(13) 0.0038(12) 0.0044(13)
O5 0.0135(16) 0.0121(17) 0.0107(15) 0.0013(13) 0.0049(13) -0.0039(13)
O4 0.0095(15) 0.0125(17) 0.0164(16) 0.0016(13) 0.0067(13) 0.0033(13)
O006 0.0125(16) 0.0127(18) 0.0135(16) 0.0020(13) 0.0001(13) 0.0026(13)
O8 0.0082(15) 0.0121(17) 0.0167(16) 0.0054(13) 0.0057(13) 0.0056(13)
O6 0.0151(16) 0.0112(17) 0.0144(16) 0.0014(13) 0.0062(13) 0.0033(13)
O10 0.0175(16) 0.0119(18) 0.0190(17) 0.0059(14) 0.0078(14) 0.0077(14)
O7 0.0072(14) 0.0145(17) 0.0127(15) 0.0043(13) 0.0030(12) 0.0023(13)
O1W 0.0127(16) 0.026(2) 0.0260(19) 0.0070(16) 0.0033(15) 0.0031(15)
O3W 0.0211(18) 0.024(2) 0.0240(19) 0.0030(16) 0.0059(15) 0.0099(16)
O3 0.0089(15) 0.023(2) 0.0147(16) 0.0032(14) 0.0025(13) 0.0049(14)
O1 0.0140(16) 0.0120(18) 0.0147(16) 0.0010(13) 0.0011(13) 0.0034(14)
O2W 0.039(2) 0.042(3) 0.032(2) 0.014(2) 0.011(2) 0.012(2)
C7 0.0045(19) 0.013(2) 0.013(2) 0.0055(18) 0.0020(17) 0.0032(18)
C5 0.009(2) 0.009(2) 0.008(2) 0.0000(17) -0.0001(17) 0.0028(18)
C6 0.0064(19) 0.006(2) 0.007(2) 0.0043(17) -0.0012(16) -0.0008(17)
C4 0.008(2) 0.009(2) 0.011(2) -0.0023(17) 0.0014(18) 0.0002(17)
C1 0.010(2) 0.017(3) 0.013(2) 0.0046(19) 0.0054(18) 0.0037(19)
C2 0.011(2) 0.013(2) 0.014(2) 0.0063(19) 0.0047(18) 0.0030(19)
C3 0.013(2) 0.011(2) 0.014(2) 0.0013(18) 0.0019(18) 0.0026(19)

loop_
_atom_type_symbol
_atom_type_description
_atom_type_scat_dispersion_real
_atom_type_scat_dispersion_imag
_atom_type_scat_source
C C 0.0033 0.0016 'International Tables Vol C Tables 4.2.6.8 and 6.1.1.4'
H H 0.0000 0.0000 'International Tables Vol C Tables 4.2.6.8 and 6.1.1.4'
O O 0.0106 0.0060 'International Tables Vol C Tables 4.2.6.8 and 6.1.1.4'
Gd Gd -0.1653 3.9035 'International Tables Vol C Tables 4.2.6.8 and 6.1.1.4'

loop_
_geom_angle_atom_site_label_1
_geom_angle_atom_site_label_2
_geom_angle_atom_site_label_3
_geom_angle
_geom_angle_site_symmetry_1
_geom_angle_site_symmetry_3
O3 Gd1 O7 146.11(11) . .
O3 Gd1 O9 78.04(11) . 1_655
O7 Gd1 O9 132.63(11) . 1_655
O3 Gd1 O1 78.84(12) . .
O7 Gd1 O1 92.74(11) . .
O9 Gd1 O1 77.83(10) 1_655 .
O3 Gd1 O006 87.05(11) . .
O7 Gd1 O006 77.36(11) . .
O9 Gd1 O006 137.68(11) 1_655 .
O1 Gd1 O006 137.87(11) . .
O3 Gd1 O2 74.61(11) . 2_656
O7 Gd1 O2 71.97(11) . 2_656
O9 Gd1 O2 138.22(10) 1_655 2_656
O1 Gd1 O2 66.38(11) . 2_656
O006 Gd1 O2 71.63(10) . 2_656
O3 Gd1 O5 130.82(11) . .
O7 Gd1 O5 73.85(10) . .
O9 Gd1 O5 85.58(10) 1_655 .
O1 Gd1 O5 142.05(11) . .
O006 Gd1 O5 74.70(11) . .
O2 Gd1 O5 136.11(10) 2_656 .
O3 Gd1 O8 140.32(11) . .
O7 Gd1 O8 63.49(10) . .
O9 Gd1 O8 69.43(10) 1_655 .
O1 Gd1 O8 72.72(11) . .
O006 Gd1 O8 132.47(10) . .
O2 Gd1 O8 116.38(11) 2_656 .
O5 Gd1 O8 69.52(11) . .
O3 Gd1 O4 69.40(11) . .
O7 Gd1 O4 125.89(10) . .
O9 Gd1 O4 74.58(11) 1_655 .
O1 Gd1 O4 141.35(10) . .
O006 Gd1 O4 63.10(10) . .
O2 Gd1 O4 122.31(11) 2_656 .
O5 Gd1 O4 61.56(10) . .
O8 Gd1 O4 120.27(10) . .
C1 O2 Gd1 119.7(3) . 2_656
C5 O9 Gd1 134.8(3) . 1_455
C4 O5 Gd1 124.0(3) . .
C4 O5 H5 108.7(14) . .
Gd1 O5 H5 126.7(15) . .
C3 O4 Gd1 105.0(2) . .
C3 O4 H4 105.0(17) . .
Gd1 O4 H4 134.7(19) . .
C2 O006 Gd1 117.9(3) . .
C7 O8 Gd1 122.9(3) . .
C7 O8 H8 105.5(16) . .
Gd1 O8 H8 123.0(16) . .
C6 O6 H6 109.5 . .
C5 O7 Gd1 128.0(3) . .
H1WA O1W H1WB 109.5 . .
H3WA O3W H3WB 109.5 . .
Gd1 O3 H3A 109.5 . .
Gd1 O3 H3B 109.3 . .
H3A O3 H3B 109.4 . .
C1 O1 Gd1 121.3(3) . .
H2WA O2W H2WB 109.5 . .
O8 C7 C5 108.0(4) . .
O8 C7 C6 112.1(3) . .
C5 C7 C6 110.2(3) . .
O8 C7 H7 108.9 . .
C5 C7 H7 108.9 . .
C6 C7 H7 108.9 . .
O9 C5 O7 126.0(4) . .
O9 C5 C7 116.4(4) . .
O7 C5 C7 117.6(4) . .
O6 C6 C7 107.8(4) . .
O6 C6 C6 108.1(4) . 2_657
C7 C6 C6 110.0(4) . 2_657
O6 C6 H6A 110.3 . .
C7 C6 H6A 110.3 . .
C6 C6 H6A 110.3 2_657 .
O5 C4 C3 104.6(3) . .
O5 C4 C4 109.8(5) . 2_767
C3 C4 C4 111.9(5) . 2_767
O5 C4 H4A 110.1 . .
C3 C4 H4A 110.1 . .
C4 C4 H4A 110.1 2_767 .
O2 C1 O1 127.4(4) . .
O2 C1 C1 117.1(5) . 2_656
O1 C1 C1 115.5(5) . 2_656
O006 C2 O10 125.1(4) . .
O006 C2 C3 116.7(4) . .
O10 C2 C3 118.0(4) . .
O4 C3 C4 106.1(4) . .
O4 C3 C2 109.6(4) . .
C4 C3 C2 108.5(4) . .
O4 C3 H3 110.8 . .
C4 C3 H3 110.8 . .
C2 C3 H3 110.8 . .

loop_
_geom_bond_atom_site_label_1
_geom_bond_atom_site_label_2
_geom_bond_distance
_geom_bond_site_symmetry_2
Gd1 O3 2.361(3) .
Gd1 O7 2.400(3) .
Gd1 O9 2.403(3) 1_655
Gd1 O1 2.425(3) .
Gd1 O006 2.428(3) .
Gd1 O2 2.460(3) 2_656
Gd1 O5 2.474(3) .
Gd1 O8 2.491(3) .
Gd1 O4 2.587(3) .
O2 C1 1.248(6) .
O2 Gd1 2.460(3) 2_656
O9 C5 1.255(5) .
O9 Gd1 2.403(3) 1_455
O5 C4 1.421(5) .
O5 H5 0.869(9) .
O4 C3 1.425(5) .
O4 H4 0.889(10) .
O006 C2 1.260(6) .
O8 C7 1.438(5) .
O8 H8 0.882(10) .
O6 C6 1.440(5) .
O6 H6 0.8400 .
O10 C2 1.261(5) .
O7 C5 1.258(6) .
O1W H1WA 0.8701 .
O1W H1WB 0.8700 .
O3W H3WA 0.8700 .
O3W H3WB 0.8699 .
O3 H3A 0.8705 .
O3 H3B 0.8706 .
O1 C1 1.262(5) .
O2W H2WA 0.8700 .
O2W H2WB 0.8699 .
C7 C5 1.537(6) .
C7 C6 1.537(6) .
C7 H7 1.0000 .
C6 C6 1.568(8) 2_657
C6 H6A 1.0000 .
C4 C3 1.522(7) .
C4 C4 1.537(8) 2_767
C4 H4A 1.0000 .
C1 C1 1.563(9) 2_656
C2 C3 1.537(6) .
C3 H3 1.0000 .

loop_
_geom_torsion_atom_site_label_1
_geom_torsion_atom_site_label_2
_geom_torsion_atom_site_label_3
_geom_torsion_atom_site_label_4
_geom_torsion
_geom_torsion_site_symmetry_1
_geom_torsion_site_symmetry_4
O3 Gd1 O5 C4 20.7(4) . .
O7 Gd1 O5 C4 -132.4(3) . .
O9 Gd1 O5 C4 90.8(3) 1_655 .
O1 Gd1 O5 C4 154.5(3) . .
O006 Gd1 O5 C4 -51.4(3) . .
O2 Gd1 O5 C4 -92.4(3) 2_656 .
O8 Gd1 O5 C4 160.4(3) . .
O4 Gd1 O5 C4 15.9(3) . .
O3 Gd1 O4 C3 140.6(3) . .
O7 Gd1 O4 C3 -4.7(3) . .
O9 Gd1 O4 C3 -136.6(3) 1_655 .
O1 Gd1 O4 C3 177.4(2) . .
O006 Gd1 O4 C3 43.2(3) . .
O2 Gd1 O4 C3 85.6(3) 2_656 .
O5 Gd1 O4 C3 -43.2(3) . .
O8 Gd1 O4 C3 -82.2(3) . .
O3 Gd1 O006 C2 -105.2(3) . .
O7 Gd1 O006 C2 105.1(3) . .
O9 Gd1 O006 C2 -36.6(4) 1_655 .
O1 Gd1 O006 C2 -175.0(3) . .
O2 Gd1 O006 C2 -180.0(3) 2_656 .
O5 Gd1 O006 C2 28.6(3) . .
O8 Gd1 O006 C2 70.7(4) . .
O4 Gd1 O006 C2 -36.9(3) . .
O3 Gd1 O8 C7 -150.3(3) . .
O7 Gd1 O8 C7 -1.9(3) . .
O9 Gd1 O8 C7 172.7(3) 1_655 .
O1 Gd1 O8 C7 -104.1(3) . .
O006 Gd1 O8 C7 36.1(3) . .
O2 Gd1 O8 C7 -52.6(3) 2_656 .
O5 Gd1 O8 C7 79.7(3) . .
O4 Gd1 O8 C7 115.9(3) . .
O3 Gd1 O7 C5 143.9(3) . .
O9 Gd1 O7 C5 -6.0(4) 1_655 .
O1 Gd1 O7 C5 70.0(3) . .
O006 Gd1 O7 C5 -151.4(4) . .
O2 Gd1 O7 C5 134.0(4) 2_656 .
O5 Gd1 O7 C5 -73.9(3) . .
O8 Gd1 O7 C5 0.8(3) . .
O4 Gd1 O7 C5 -108.7(3) . .
O3 Gd1 O1 C1 -79.3(3) . .
O7 Gd1 O1 C1 67.6(3) . .
O9 Gd1 O1 C1 -159.3(3) 1_655 .
O006 Gd1 O1 C1 -6.5(4) . .
O2 Gd1 O1 C1 -1.3(3) 2_656 .
O5 Gd1 O1 C1 134.6(3) . .
O8 Gd1 O1 C1 128.8(3) . .
O4 Gd1 O1 C1 -114.1(3) . .
Gd1 O8 C7 C5 2.6(4) . .
Gd1 O8 C7 C6 -118.9(3) . .
Gd1 O9 C5 O7 4.1(7) 1_455 .
Gd1 O9 C5 C7 -174.7(3) 1_455 .
Gd1 O7 C5 O9 -178.5(3) . .
Gd1 O7 C5 C7 0.2(5) . .
O8 C7 C5 O9 177.1(4) . .
C6 C7 C5 O9 -60.3(5) . .
O8 C7 C5 O7 -1.8(5) . .
C6 C7 C5 O7 120.9(4) . .
O8 C7 C6 O6 64.2(4) . .
C5 C7 C6 O6 -56.0(4) . .
O8 C7 C6 C6 -53.4(6) . 2_657
C5 C7 C6 C6 -173.7(4) . 2_657
Gd1 O5 C4 C3 12.8(4) . .
Gd1 O5 C4 C4 -107.4(4) . 2_767
Gd1 O2 C1 O1 -178.6(4) 2_656 .
Gd1 O2 C1 C1 -0.8(7) 2_656 2_656
Gd1 O1 C1 O2 180.0(4) . .
Gd1 O1 C1 C1 2.1(6) . 2_656
Gd1 O006 C2 O10 -152.9(4) . .
Gd1 O006 C2 C3 23.9(5) . .
Gd1 O4 C3 C4 68.7(3) . .
Gd1 O4 C3 C2 -48.3(4) . .
O5 C4 C3 O4 -53.8(4) . .
C4 C4 C3 O4 65.0(5) 2_767 .
O5 C4 C3 C2 63.9(4) . .
C4 C4 C3 C2 -177.3(4) 2_767 .
O006 C2 C3 O4 20.3(6) . .
O10 C2 C3 O4 -162.7(4) . .
O006 C2 C3 C4 -95.1(5) . .
O10 C2 C3 C4 81.9(5) . .
